data_2019375
loop_
_publ_author_name
'H\"utzler, Wilhelm Maximilian'
'Egert, Ernst'

_publ_section_title
;
 N---H&#x00B7;&#x00B7;&#x00B7;S and N---H&#x00B7;&#x00B7;&#x00B7;O
 hydrogen bonds: `pure' and `mixed' <i>R</i>^2^~2~(8) patterns in the
 crystal structures of eight 2-thiouracil derivatives
;
_journal_coeditor_code EG3147
_journal_issue 2
_journal_name_full 'Acta Crystallographica Section C'
_journal_page_first 241
_journal_page_last 249
_journal_paper_doi 10.1107/S2053229614001387
_journal_volume 70
_journal_year 2014
_chemical_formula_iupac 'C6 H8 N2 O S'
_chemical_formula_moiety 'C6 H8 N2 O S'
_chemical_formula_sum 'C6 H8 N2 O S'
_chemical_formula_weight 156.20
_chemical_name_systematic
;
5,6-Dimethyl-2-thiouracil
;
_space_group_IT_number 14
_symmetry_cell_setting monoclinic
_symmetry_space_group_name_Hall '-P 2ybc'
_symmetry_space_group_name_H-M 'P 1 21/c 1'
_atom_sites_solution_hydrogens geom
_atom_sites_solution_primary direct
_atom_sites_solution_secondary difmap
_audit_creation_method SHELXL97
_cell_angle_alpha 90.00
_cell_angle_beta 112.336(11)
_cell_angle_gamma 90.00
_cell_formula_units_Z 4
_cell_length_a 6.8295(10)
_cell_length_b 15.2624(18)
_cell_length_c 7.0948(11)
_cell_measurement_reflns_used 12075
_cell_measurement_temperature 173(2)
_cell_measurement_theta_max 26.05
_cell_measurement_theta_min 3.38
_cell_volume 684.04(18)
_computing_cell_refinement 'X-AREA (Stoe & Cie, 2001)'
_computing_data_collection 'X-AREA (Stoe & Cie, 2001)'
_computing_data_reduction 'X-AREA (Stoe & Cie, 2001)'
_computing_molecular_graphics
;
Mercury (Macrae <i>et al.</i>, 2008) and XP in SHELXTL-Plus (Sheldrick,
2008)
;
_computing_publication_material 'publCIF (Westrip, 2010)'
_computing_structure_refinement 'SHELXL97 (Sheldrick, 2008)'
_computing_structure_solution 'SHELXS97 (Sheldrick, 2008)'
_diffrn_ambient_temperature 173(2)
_diffrn_measured_fraction_theta_full 0.995
_diffrn_measured_fraction_theta_max 0.988
_diffrn_measurement_device_type 'Stoe IPDS II two-circle diffractometer'
_diffrn_measurement_method \w
_diffrn_radiation_monochromator 'Genix 3D multilayer optics'
_diffrn_radiation_source 'Genix 3D I\mS microfocus X-ray source'
_diffrn_radiation_type MoK\a
_diffrn_radiation_wavelength 0.71073
_diffrn_reflns_av_R_equivalents 0.0827
_diffrn_reflns_av_sigmaI/netI 0.0454
_diffrn_reflns_limit_h_max 8
_diffrn_reflns_limit_h_min -8
_diffrn_reflns_limit_k_max 18
_diffrn_reflns_limit_k_min -17
_diffrn_reflns_limit_l_max 7
_diffrn_reflns_limit_l_min -8
_diffrn_reflns_number 5187
_diffrn_reflns_theta_full 25.00
_diffrn_reflns_theta_max 25.65
_diffrn_reflns_theta_min 3.38
_diffrn_standards_number 0
_exptl_absorpt_coefficient_mu 0.396
_exptl_absorpt_correction_T_max 0.9249
_exptl_absorpt_correction_T_min 0.8265
_exptl_absorpt_correction_type multi-scan
_exptl_absorpt_process_details '(X-AREA; Stoe & Cie, 2001)'
_exptl_crystal_colour colourless
_exptl_crystal_density_diffrn 1.517
_exptl_crystal_density_method 'not measured'
_exptl_crystal_description plate
_exptl_crystal_F_000 328
_exptl_crystal_size_max 0.50
_exptl_crystal_size_mid 0.25
_exptl_crystal_size_min 0.20
_refine_diff_density_max 0.284
_refine_diff_density_min -0.325
_refine_ls_extinction_coef 0.060(17)
_refine_ls_extinction_expression Fc^*^=kFc[1+0.001xFc^2^\l^3^/sin(2\q)]^-1/4^
_refine_ls_extinction_method 'SHELXL97 (Sheldrick, 2008)'
_refine_ls_goodness_of_fit_ref 1.067
_refine_ls_hydrogen_treatment mixed
_refine_ls_matrix_type full
_refine_ls_number_parameters 102
_refine_ls_number_reflns 1285
_refine_ls_number_restraints 2
_refine_ls_restrained_S_all 1.067
_refine_ls_R_factor_all 0.0587
_refine_ls_R_factor_gt 0.0568
_refine_ls_shift/su_max 0.014
_refine_ls_shift/su_mean 0.000
_refine_ls_structure_factor_coef Fsqd
_refine_ls_weighting_details 'calc w = 1/[\s^2^(Fo^2^)+(0.0769P)^2^+0.3580P] where P=(Fo^2^+2Fc^2^)/3'
_refine_ls_weighting_scheme calc
_refine_ls_wR_factor_gt 0.1466
_refine_ls_wR_factor_ref 0.1487
_reflns_number_gt 1212
_reflns_number_total 1285
_reflns_threshold_expression I>2\s(I)
_cod_data_source_file eg3147sup1.cif
_cod_data_source_block III
_cod_original_cell_volume 684.04(17)
_cod_original_sg_symbol_H-M 'P 21/c'
_cod_database_code 2019375

loop_
_symmetry_equiv_pos_as_xyz
'x, y, z'
'-x, y+1/2, -z+1/2'
'-x, -y, -z'
'x, -y-1/2, z-1/2'

loop_
_atom_site_type_symbol
_atom_site_label
_atom_site_fract_x
_atom_site_fract_y
_atom_site_fract_z
_atom_site_U_iso_or_equiv
_atom_site_adp_type
_atom_site_calc_flag
_atom_site_refinement_flags
_atom_site_occupancy
_atom_site_symmetry_multiplicity
N N1A 0.2157(3) 0.71481(14) 0.4273(3) 0.0454(5) Uani d D 1 1
H H1A 0.085(3) 0.714(2) 0.414(5) 0.062(9) Uiso d D 1 1
C C2A 0.3172(4) 0.63730(17) 0.4424(4) 0.0464(6) Uani d . 1 1
S S21A 0.19292(10) 0.54215(4) 0.43357(11) 0.0523(4) Uani d . 1 1
N N3A 0.5214(3) 0.64419(15) 0.4632(3) 0.0467(6) Uani d D 1 1
H H3A 0.593(4) 0.5962(15) 0.478(5) 0.056(8) Uiso d D 1 1
C C4A 0.6330(4) 0.72198(17) 0.4746(4) 0.0462(6) Uani d . 1 1
O O41A 0.8178(3) 0.71810(12) 0.4909(3) 0.0536(5) Uani d . 1 1
C C5A 0.5161(4) 0.80172(17) 0.4663(4) 0.0466(6) Uani d . 1 1
C C51A 0.6322(4) 0.88694(19) 0.4896(5) 0.0547(7) Uani d . 1 1
H H51A 0.5307 0.9355 0.4557 0.082 Uiso calc R 1 1
H H51B 0.7089 0.8879 0.3976 0.082 Uiso calc R 1 1
H H51C 0.7329 0.8932 0.6307 0.082 Uiso calc R 1 1
C C6A 0.3095(4) 0.79589(17) 0.4392(4) 0.0454(6) Uani d . 1 1
C C61A 0.1667(4) 0.87236(18) 0.4199(4) 0.0513(7) Uani d . 1 1
H H61A 0.2429 0.9175 0.5187 0.077 Uiso calc R 1 1
H H61B 0.0426 0.8533 0.4467 0.077 Uiso calc R 1 1
H H61C 0.1208 0.8964 0.2817 0.077 Uiso calc R 1 1

loop_
_atom_site_aniso_label
_atom_site_aniso_U_11
_atom_site_aniso_U_22
_atom_site_aniso_U_33
_atom_site_aniso_U_12
_atom_site_aniso_U_13
_atom_site_aniso_U_23
N1A 0.0400(12) 0.0477(12) 0.0515(12) 0.0001(8) 0.0205(10) 0.0008(8)
C2A 0.0468(14) 0.0493(14) 0.0462(13) 0.0011(10) 0.0211(11) 0.0018(10)
S21A 0.0480(5) 0.0470(5) 0.0659(5) -0.0018(2) 0.0262(4) 0.0017(3)
N3A 0.0433(12) 0.0459(12) 0.0550(12) 0.0027(9) 0.0233(10) 0.0019(9)
C4A 0.0444(14) 0.0479(14) 0.0480(13) -0.0005(10) 0.0196(11) 0.0010(10)
O41A 0.0424(11) 0.0565(11) 0.0661(12) 0.0005(8) 0.0255(9) 0.0015(9)
C5A 0.0452(14) 0.0478(14) 0.0492(13) -0.0011(10) 0.0204(11) -0.0004(10)
C51A 0.0468(14) 0.0507(15) 0.0689(17) -0.0010(11) 0.0245(13) -0.0007(13)
C6A 0.0450(14) 0.0491(14) 0.0436(12) 0.0001(10) 0.0184(11) 0.0004(10)
C61A 0.0485(15) 0.0500(16) 0.0590(16) 0.0036(11) 0.0243(13) 0.0014(11)

loop_
_atom_type_symbol
_atom_type_description
_atom_type_scat_dispersion_real
_atom_type_scat_dispersion_imag
_atom_type_scat_source
C C 0.0033 0.0016 'International Tables Vol C Tables 4.2.6.8 and 6.1.1.4'
H H 0.0000 0.0000 'International Tables Vol C Tables 4.2.6.8 and 6.1.1.4'
N N 0.0061 0.0033 'International Tables Vol C Tables 4.2.6.8 and 6.1.1.4'
O O 0.0106 0.0060 'International Tables Vol C Tables 4.2.6.8 and 6.1.1.4'
S S 0.1246 0.1234 'International Tables Vol C Tables 4.2.6.8 and 6.1.1.4'

loop_
_geom_angle_atom_site_label_1
_geom_angle_atom_site_label_2
_geom_angle_atom_site_label_3
_geom_angle
C2A N1A C6A 124.5(2)
C2A N1A H1A 119(2)
C6A N1A H1A 117(2)
N3A C2A N1A 114.6(2)
N3A C2A S21A 124.1(2)
N1A C2A S21A 121.2(2)
C2A N3A C4A 126.2(2)
C2A N3A H3A 117(2)
C4A N3A H3A 116(2)
O41A C4A N3A 119.0(2)
O41A C4A C5A 125.3(2)
N3A C4A C5A 115.7(2)
C6A C5A C4A 118.7(2)
C6A C5A C51A 123.5(2)
C4A C5A C51A 117.8(2)
C5A C51A H51A 109.5
C5A C51A H51B 109.5
H51A C51A H51B 109.5
C5A C51A H51C 109.5
H51A C51A H51C 109.5
H51B C51A H51C 109.5
C5A C6A N1A 120.1(2)
C5A C6A C61A 124.8(2)
N1A C6A C61A 115.0(2)
C6A C61A H61A 109.5
C6A C61A H61B 109.5
H61A C61A H61B 109.5
C6A C61A H61C 109.5
H61A C61A H61C 109.5
H61B C61A H61C 109.5

loop_
_geom_bond_atom_site_label_1
_geom_bond_atom_site_label_2
_geom_bond_distance
N1A C2A 1.355(3)
N1A C6A 1.381(3)
N1A H1A 0.863(18)
C2A N3A 1.350(3)
C2A S21A 1.671(3)
N3A C4A 1.396(3)
N3A H3A 0.865(18)
C4A O41A 1.224(3)
C4A C5A 1.444(4)
C5A C6A 1.353(4)
C5A C51A 1.499(4)
C51A H51A 0.9800
C51A H51B 0.9800
C51A H51C 0.9800
C6A C61A 1.494(4)
C61A H61A 0.9800
C61A H61B 0.9800
C61A H61C 0.9800

loop_
_geom_hbond_atom_site_label_D
_geom_hbond_atom_site_label_H
_geom_hbond_atom_site_label_A
_geom_hbond_site_symmetry_A
_geom_hbond_distance_DH
_geom_hbond_distance_HA
_geom_hbond_distance_DA
_geom_hbond_angle_DHA
N1A H1A O41A 1_455 0.863(18) 2.09(2) 2.920(3) 160(3)
N3A H3A S21A 3_666 0.865(18) 2.508(19) 3.368(2) 173(3)

loop_
_geom_torsion_atom_site_label_1
_geom_torsion_atom_site_label_2
_geom_torsion_atom_site_label_3
_geom_torsion_atom_site_label_4
_geom_torsion
C6A N1A C2A N3A -2.4(4)
C6A N1A C2A S21A 178.05(19)
N1A C2A N3A C4A 1.5(4)
S21A C2A N3A C4A -178.9(2)
C2A N3A C4A O41A -179.1(2)
C2A N3A C4A C5A 1.1(4)
O41A C4A C5A C6A 177.1(2)
N3A C4A C5A C6A -3.0(4)
O41A C4A C5A C51A -3.2(4)
N3A C4A C5A C51A 176.7(2)
C4A C5A C6A N1A 2.3(4)
C51A C5A C6A N1A -177.3(2)
C4A C5A C6A C61A -177.6(2)
C51A C5A C6A C61A 2.7(4)
C2A N1A C6A C5A 0.5(4)
C2A N1A C6A C61A -179.6(2)
